data_4108944
loop_
_publ_author_name
'Jeremy M. Richter'
'Yoshihiro Ishihara'
'Takeshi Masuda'
'Brandon W. Whitefield'
'Tom\'as Llamas'
'Antti Pohjakallio'
'Phil S. Baran'

_publ_section_title
;
 Enantiospecific Total Synthesis of the Hapalindoles, Fischerindoles, and
 Welwitindolinones via a Redox Economic Approach
;
_journal_name_full 'Journal of the American Chemical Society'
_journal_page_first 17938
_journal_page_last 17954
_journal_paper_doi 10.1021/ja806981k
_journal_volume 130
_journal_year 2008
_chemical_formula_sum 'C25 H35 Cl N2 O5'
_chemical_formula_weight 479.00
_chemical_name_systematic
; 
 ? 
;
_space_group_IT_number 19
_symmetry_cell_setting orthorhombic
_symmetry_space_group_name_Hall 'P 2ac 2ab'
_symmetry_space_group_name_H-M 'P 21 21 21'
_atom_sites_solution_hydrogens geom
_atom_sites_solution_primary direct
_atom_sites_solution_secondary difmap
_audit_creation_method SHELXL-97
_cell_angle_alpha 90.00
_cell_angle_beta 90.00
_cell_angle_gamma 90.00
_cell_formula_units_Z 4
_cell_length_a 9.6690(19)
_cell_length_b 13.587(3)
_cell_length_c 19.429(4)
_cell_measurement_reflns_used 4349
_cell_measurement_temperature 296(2)
_cell_measurement_theta_max 38.09
_cell_measurement_theta_min 4.06
_cell_volume 2552.4(9)
_computing_cell_refinement 'Bruker SAINT+'
_computing_data_collection 'Bruker SMART'
_computing_data_reduction 'Bruker SAINT+'
_computing_molecular_graphics 'Bruker SHELXTL'
_computing_publication_material 'Bruker SHELXTL'
_computing_structure_refinement 'SHELXL-97 (Sheldrick, 1997)'
_computing_structure_solution 'SHELXS-97 (Sheldrick, 1997)'
_diffrn_ambient_temperature 296(2)
_diffrn_measured_fraction_theta_full 1.000
_diffrn_measured_fraction_theta_max 1.000
_diffrn_measurement_device_type 'CCD area detector'
_diffrn_measurement_method 'phi and omega scans'
_diffrn_radiation_monochromator graphite
_diffrn_radiation_source 'normal-focus sealed tube'
_diffrn_radiation_type MoK\a
_diffrn_radiation_wavelength 0.71073
_diffrn_reflns_av_R_equivalents 0.0666
_diffrn_reflns_av_sigmaI/netI 0.0618
_diffrn_reflns_limit_h_max 11
_diffrn_reflns_limit_h_min -11
_diffrn_reflns_limit_k_max 14
_diffrn_reflns_limit_k_min -16
_diffrn_reflns_limit_l_max 23
_diffrn_reflns_limit_l_min -21
_diffrn_reflns_number 20341
_diffrn_reflns_theta_full 25.99
_diffrn_reflns_theta_max 25.99
_diffrn_reflns_theta_min 1.83
_diffrn_standards_decay_% 1
_exptl_absorpt_coefficient_mu 0.186
_exptl_absorpt_correction_T_max 0.9690
_exptl_absorpt_correction_T_min 0.9428
_exptl_absorpt_correction_type multi-scan
_exptl_absorpt_process_details 'SADABS (Sheldrick, 1999)'
_exptl_crystal_colour Colorless
_exptl_crystal_density_diffrn 1.246
_exptl_crystal_density_meas 0
_exptl_crystal_description Parallelepiped
_exptl_crystal_F_000 1024
_exptl_crystal_size_max 0.32
_exptl_crystal_size_mid 0.25
_exptl_crystal_size_min 0.17
_refine_diff_density_max 0.423
_refine_diff_density_min -0.407
_refine_diff_density_rms 0.055
_refine_ls_abs_structure_details 'Flack H D (1983), Acta Cryst. A39, 876-881'
_refine_ls_abs_structure_Flack -0.08(12)
_refine_ls_extinction_method none
_refine_ls_goodness_of_fit_ref 1.018
_refine_ls_hydrogen_treatment constr
_refine_ls_matrix_type full
_refine_ls_number_parameters 275
_refine_ls_number_reflns 5012
_refine_ls_number_restraints 0
_refine_ls_restrained_S_all 1.018
_refine_ls_R_factor_all 0.1034
_refine_ls_R_factor_gt 0.0668
_refine_ls_shift/su_max 0.014
_refine_ls_shift/su_mean 0.001
_refine_ls_structure_factor_coef Fsqd
_refine_ls_weighting_details 'calc w=1/[\s^2^(Fo^2^)+(0.1000P)^2^+0.7000P] where P=(Fo^2^+2Fc^2^)/3'
_refine_ls_weighting_scheme calc
_refine_ls_wR_factor_gt 0.1641
_refine_ls_wR_factor_ref 0.1870
_reflns_number_gt 3367
_reflns_number_total 5012
_reflns_threshold_expression >2sigma(I)
_cod_data_source_file ja806981k_si_006.cif
_cod_data_source_block jern
_cod_depositor_comments
;
The following automatic conversions were performed:

'_exptl_absorpt_correction_type' value 'multiscan' changed to
'multi-scan' according to the built-in table from CIF Core dictionary
named 'cif_core.dic' version 2.4.1 from 2010-06-29.

Automatic conversion script
Id: cif_fix_values 1715 2011-07-08 13:25:40Z adriana 
;
_cod_original_cell_volume 2552.5(9)
_cod_database_code 4108944

loop_
_symmetry_equiv_pos_as_xyz
'x, y, z'
'-x+1/2, -y, z+1/2'
'-x, y+1/2, -z+1/2'
'x+1/2, -y+1/2, -z'

loop_
_atom_site_label
_atom_site_type_symbol
_atom_site_fract_x
_atom_site_fract_y
_atom_site_fract_z
_atom_site_U_iso_or_equiv
_atom_site_adp_type
_atom_site_occupancy
_atom_site_symmetry_multiplicity
_atom_site_calc_flag
_atom_site_refinement_flags
Cl1 Cl 0.39256(14) 0.21947(9) 0.94310(7) 0.0687(4) Uani 1 1 d .
O1 O 0.8428(3) 0.5835(3) 0.9781(2) 0.0694(10) Uani 1 1 d .
O2 O 0.4581(2) 0.72278(19) 1.00651(15) 0.0431(7) Uani 1 1 d .
H2 H 0.4049 0.7695 1.0027 0.052 Uiso 1 1 calc R
O3 O 0.1961(3) 0.7067(2) 1.04936(16) 0.0496(7) Uani 1 1 d .
H3 H 0.1259 0.7216 1.0281 0.060 Uiso 1 1 calc R
N1 N 0.1621(3) 0.5760(2) 0.97043(18) 0.0419(8) Uani 1 1 d .
H1 H 0.0930 0.5375 0.9778 0.050 Uiso 1 1 calc R
N2 N 0.6551(3) 0.5532(2) 0.91051(17) 0.0386(8) Uani 1 1 d .
H2A H 0.6164 0.5658 0.8716 0.046 Uiso 1 1 calc R
C1 C 0.4046(5) 0.6835(3) 0.8531(2) 0.0535(11) Uani 1 1 d .
H1A H 0.4917 0.7121 0.8568 0.064 Uiso 1 1 calc R
C2 C 0.3373(6) 0.6813(4) 0.7899(3) 0.0703(15) Uani 1 1 d .
H2B H 0.3805 0.7062 0.7508 0.084 Uiso 1 1 calc R
C3 C 0.2041(6) 0.6413(4) 0.7853(3) 0.0713(16) Uani 1 1 d .
H3A H 0.1598 0.6386 0.7428 0.086 Uiso 1 1 calc R
C4 C 0.1368(5) 0.6055(4) 0.8439(2) 0.0610(13) Uani 1 1 d .
H4 H 0.0473 0.5808 0.8410 0.073 Uiso 1 1 calc R
C5 C 0.2054(4) 0.6073(3) 0.9056(2) 0.0423(10) Uani 1 1 d .
C6 C 0.3422(4) 0.6435(3) 0.9100(2) 0.0396(9) Uani 1 1 d .
C7 C 0.3904(4) 0.6344(3) 0.9833(2) 0.0348(8) Uani 1 1 d .
C8 C 0.2493(4) 0.6170(3) 1.0234(2) 0.0369(9) Uani 1 1 d .
C9 C 0.2818(4) 0.5464(3) 1.0828(2) 0.0420(10) Uani 1 1 d .
C10 C 0.3950(4) 0.4771(3) 1.0523(2) 0.0406(9) Uani 1 1 d .
H10 H 0.4527 0.4537 1.0904 0.049 Uiso 1 1 calc R
C11 C 0.4843(3) 0.5475(3) 1.00718(19) 0.0329(8) Uani 1 1 d .
H11 H 0.5471 0.5783 1.0404 0.039 Uiso 1 1 calc R
C12 C 0.5825(3) 0.4899(3) 0.95896(19) 0.0342(9) Uani 1 1 d .
H12 H 0.6554 0.4653 0.9895 0.041 Uiso 1 1 calc R
C13 C 0.5280(4) 0.3955(3) 0.9211(2) 0.0397(9) Uani 1 1 d .
C14 C 0.4575(4) 0.3349(3) 0.9772(2) 0.0459(10) Uani 1 1 d .
H14 H 0.5279 0.3189 1.0117 0.055 Uiso 1 1 calc R
C15 C 0.3401(5) 0.3877(3) 1.0143(2) 0.0466(10) Uani 1 1 d .
H15A H 0.2708 0.4082 0.9812 0.056 Uiso 1 1 calc R
H15B H 0.2967 0.3431 1.0467 0.056 Uiso 1 1 calc R
C16 C 0.3417(5) 0.6041(4) 1.1444(2) 0.0516(11) Uani 1 1 d .
H16A H 0.4159 0.6454 1.1288 0.062 Uiso 1 1 calc R
H16B H 0.3760 0.5587 1.1782 0.062 Uiso 1 1 calc R
H16C H 0.2705 0.6441 1.1644 0.062 Uiso 1 1 calc R
C17 C 0.1516(5) 0.4929(4) 1.1078(2) 0.0543(12) Uani 1 1 d .
H17A H 0.0819 0.5403 1.1196 0.065 Uiso 1 1 calc R
H17B H 0.1736 0.4540 1.1475 0.065 Uiso 1 1 calc R
H17C H 0.1176 0.4508 1.0719 0.065 Uiso 1 1 calc R
C18 C 0.7794(4) 0.5929(3) 0.9235(3) 0.0526(12) Uani 1 1 d .
H18 H 0.8206 0.6301 0.8889 0.063 Uiso 1 1 calc R
C19 C 0.6534(5) 0.3402(3) 0.8931(3) 0.0537(12) Uani 1 1 d .
H19A H 0.6240 0.2788 0.8735 0.064 Uiso 1 1 calc R
H19B H 0.7174 0.3277 0.9299 0.064 Uiso 1 1 calc R
H19C H 0.6978 0.3792 0.8584 0.064 Uiso 1 1 calc R
C20 C 0.4277(4) 0.4207(3) 0.8643(2) 0.0455(10) Uani 1 1 d .
H20 H 0.3407 0.4420 0.8782 0.055 Uiso 1 1 calc R
C21 C 0.4484(6) 0.4160(4) 0.7979(3) 0.0677(14) Uani 1 1 d .
H21A H 0.5334 0.3951 0.7809 0.081 Uiso 1 1 calc R
H21B H 0.3781 0.4335 0.7676 0.081 Uiso 1 1 calc R
O4 O 0.7219(7) 0.5916(5) 0.7590(4) 0.150(2) Uiso 1 1 d .
O5 O 0.8511(4) 0.6383(3) 0.6727(2) 0.0806(11) Uiso 1 1 d .
C24 C 0.7531(9) 0.4779(6) 0.6645(4) 0.115(2) Uiso 1 1 d .
H24A H 0.6995 0.4338 0.6924 0.138 Uiso 1 1 calc R
H24B H 0.8406 0.4481 0.6540 0.138 Uiso 1 1 calc R
H24C H 0.7043 0.4914 0.6225 0.138 Uiso 1 1 calc R
C25 C 0.7761(8) 0.5706(6) 0.7023(4) 0.099(2) Uiso 1 1 d .
C26 C 0.8665(8) 0.7316(5) 0.7050(4) 0.095(2) Uiso 1 1 d .
H26A H 0.9097 0.7238 0.7498 0.114 Uiso 1 1 calc R
H26B H 0.7767 0.7620 0.7115 0.114 Uiso 1 1 calc R
C27 C 0.9548(9) 0.7947(6) 0.6599(4) 0.121(3) Uiso 1 1 d .
H27A H 1.0491 0.7729 0.6626 0.145 Uiso 1 1 calc R
H27B H 0.9490 0.8619 0.6750 0.145 Uiso 1 1 calc R
H27C H 0.9231 0.7900 0.6132 0.145 Uiso 1 1 calc R

loop_
_atom_site_aniso_label
_atom_site_aniso_U_11
_atom_site_aniso_U_22
_atom_site_aniso_U_33
_atom_site_aniso_U_23
_atom_site_aniso_U_13
_atom_site_aniso_U_12
Cl1 0.0832(8) 0.0386(5) 0.0843(9) -0.0096(6) 0.0115(7) -0.0092(6)
O1 0.0402(17) 0.082(2) 0.086(3) 0.006(2) -0.0144(19) -0.0166(17)
O2 0.0289(13) 0.0323(13) 0.0683(18) -0.0065(14) 0.0067(13) 0.0005(11)
O3 0.0295(14) 0.0523(17) 0.067(2) -0.0141(16) -0.0011(14) 0.0096(12)
N1 0.0219(14) 0.0474(18) 0.056(2) -0.0048(17) -0.0003(15) -0.0063(14)
N2 0.0266(16) 0.0474(19) 0.0416(19) -0.0027(16) 0.0013(14) -0.0018(14)
C1 0.051(3) 0.054(3) 0.056(3) 0.019(2) 0.000(2) 0.008(2)
C2 0.072(4) 0.081(4) 0.058(3) 0.025(3) 0.010(3) 0.016(3)
C3 0.069(4) 0.093(4) 0.052(3) 0.002(3) -0.008(3) 0.031(3)
C4 0.045(3) 0.081(3) 0.057(3) -0.004(3) -0.013(2) 0.017(2)
C5 0.030(2) 0.049(2) 0.048(2) 0.001(2) -0.0019(19) 0.0107(17)
C6 0.034(2) 0.038(2) 0.048(2) 0.0038(19) -0.0018(18) 0.0094(17)
C7 0.0219(16) 0.0377(19) 0.045(2) -0.0023(18) 0.0036(16) -0.0007(15)
C8 0.0260(18) 0.039(2) 0.046(2) -0.0108(18) 0.0043(18) -0.0024(16)
C9 0.033(2) 0.055(3) 0.038(2) -0.006(2) 0.0079(18) -0.0054(18)
C10 0.0340(19) 0.043(2) 0.045(2) 0.0029(18) 0.0002(19) -0.0016(17)
C11 0.0244(17) 0.039(2) 0.035(2) -0.0023(16) -0.0064(16) 0.0001(15)
C12 0.0209(17) 0.0363(19) 0.046(2) 0.0032(17) -0.0052(16) 0.0038(14)
C13 0.036(2) 0.038(2) 0.046(2) -0.0031(18) -0.0034(18) 0.0069(16)
C14 0.047(2) 0.037(2) 0.053(3) 0.000(2) -0.002(2) -0.0039(18)
C15 0.051(2) 0.039(2) 0.050(2) 0.001(2) 0.008(2) -0.0033(19)
C16 0.049(2) 0.064(3) 0.041(2) -0.009(2) 0.004(2) 0.000(2)
C17 0.044(2) 0.067(3) 0.052(3) -0.002(2) 0.016(2) -0.011(2)
C18 0.034(2) 0.053(3) 0.070(3) -0.007(2) 0.006(2) -0.0044(19)
C19 0.052(3) 0.047(3) 0.062(3) -0.007(2) 0.000(2) 0.013(2)
C20 0.042(2) 0.042(2) 0.052(3) -0.003(2) -0.001(2) -0.0006(18)
C21 0.067(3) 0.083(4) 0.053(3) 0.003(3) -0.020(3) -0.003(3)

loop_
_atom_type_symbol
_atom_type_description
_atom_type_scat_dispersion_real
_atom_type_scat_dispersion_imag
_atom_type_scat_source
C C 0.0033 0.0016 'International Tables Vol C Tables 4.2.6.8 and 6.1.1.4'
H H 0.0000 0.0000 'International Tables Vol C Tables 4.2.6.8 and 6.1.1.4'
N N 0.0061 0.0033 'International Tables Vol C Tables 4.2.6.8 and 6.1.1.4'
O O 0.0106 0.0060 'International Tables Vol C Tables 4.2.6.8 and 6.1.1.4'
Cl Cl 0.1484 0.1585 'International Tables Vol C Tables 4.2.6.8 and 6.1.1.4'

loop_
_geom_angle_atom_site_label_1
_geom_angle_atom_site_label_2
_geom_angle_atom_site_label_3
_geom_angle
C5 N1 C8 110.5(3)
C18 N2 C12 123.2(4)
C6 C1 C2 119.8(5)
C1 C2 C3 119.7(5)
C4 C3 C2 120.7(5)
C5 C4 C3 118.8(5)
C4 C5 N1 129.8(4)
C4 C5 C6 120.8(4)
N1 C5 C6 109.4(4)
C1 C6 C5 120.1(4)
C1 C6 C7 131.2(4)
C5 C6 C7 108.6(3)
O2 C7 C6 111.7(3)
O2 C7 C11 105.9(3)
C6 C7 C11 121.6(3)
O2 C7 C8 111.1(3)
C6 C7 C8 102.1(3)
C11 C7 C8 104.0(3)
O3 C8 N1 112.0(3)
O3 C8 C9 110.1(3)
N1 C8 C9 114.5(3)
O3 C8 C7 111.0(3)
N1 C8 C7 102.1(3)
C9 C8 C7 106.6(3)
C17 C9 C8 111.5(3)
C17 C9 C16 107.7(3)
C8 C9 C16 110.0(3)
C17 C9 C10 114.2(4)
C8 C9 C10 103.6(3)
C16 C9 C10 109.8(3)
C15 C10 C11 114.3(3)
C15 C10 C9 115.0(3)
C11 C10 C9 103.4(3)
C12 C11 C10 111.7(3)
C12 C11 C7 124.1(3)
C10 C11 C7 108.0(3)
N2 C12 C11 112.8(3)
N2 C12 C13 110.0(3)
C11 C12 C13 119.4(3)
C20 C13 C14 110.9(3)
C20 C13 C19 111.2(3)
C14 C13 C19 110.1(3)
C20 C13 C12 112.0(3)
C14 C13 C12 104.9(3)
C19 C13 C12 107.6(3)
C15 C14 C13 114.6(3)
C15 C14 Cl1 108.8(3)
C13 C14 Cl1 111.1(3)
C10 C15 C14 110.3(3)
O1 C18 N2 124.5(4)
C21 C20 C13 127.8(4)
C25 O5 C26 119.5(5)
O4 C25 O5 117.3(7)
O4 C25 C24 124.7(8)
O5 C25 C24 117.8(7)
O5 C26 C27 108.2(6)

loop_
_geom_bond_atom_site_label_1
_geom_bond_atom_site_label_2
_geom_bond_distance
Cl1 C14 1.815(4)
O1 C18 1.231(6)
O2 C7 1.439(4)
O3 C8 1.416(4)
N1 C5 1.393(5)
N1 C8 1.443(5)
N2 C18 1.341(5)
N2 C12 1.456(5)
C1 C6 1.372(6)
C1 C2 1.390(7)
C2 C3 1.401(8)
C3 C4 1.398(7)
C4 C5 1.371(6)
C5 C6 1.414(6)
C6 C7 1.503(6)
C7 C11 1.560(5)
C7 C8 1.589(5)
C8 C9 1.535(6)
C9 C17 1.533(6)
C9 C16 1.542(6)
C9 C10 1.561(6)
C10 C15 1.517(6)
C10 C11 1.560(5)
C11 C12 1.547(5)
C12 C13 1.569(5)
C13 C20 1.508(6)
C13 C14 1.526(6)
C13 C19 1.527(6)
C14 C15 1.524(6)
C20 C21 1.308(7)
O4 C25 1.254(9)
O5 C25 1.305(8)
O5 C26 1.422(7)
C24 C25 1.475(10)
C26 C27 1.494(9)

loop_
_geom_hbond_atom_site_label_D
_geom_hbond_atom_site_label_H
_geom_hbond_atom_site_label_A
_geom_hbond_distance_DH
_geom_hbond_distance_HA
_geom_hbond_distance_DA
_geom_hbond_angle_DHA
_geom_hbond_site_symmetry_A
O2 H2 O1 0.82 2.12 2.874(4) 153.1 4_467
O3 H3 O2 0.82 1.91 2.719(4) 167.7 4_467

loop_
_geom_torsion_atom_site_label_1
_geom_torsion_atom_site_label_2
_geom_torsion_atom_site_label_3
_geom_torsion_atom_site_label_4
_geom_torsion
C6 C1 C2 C3 2.3(7)
C1 C2 C3 C4 1.3(8)
C2 C3 C4 C5 -2.0(8)
C3 C4 C5 N1 -179.7(4)
C3 C4 C5 C6 -0.9(7)
C8 N1 C5 C4 -163.4(4)
C8 N1 C5 C6 17.7(4)
C2 C1 C6 C5 -5.1(6)
C2 C1 C6 C7 179.1(4)
C4 C5 C6 C1 4.5(6)
N1 C5 C6 C1 -176.5(4)
C4 C5 C6 C7 -178.9(4)
N1 C5 C6 C7 0.1(4)
C1 C6 C7 O2 41.7(5)
C5 C6 C7 O2 -134.4(3)
C1 C6 C7 C11 -84.5(5)
C5 C6 C7 C11 99.4(4)
C1 C6 C7 C8 160.6(4)
C5 C6 C7 C8 -15.6(4)
C5 N1 C8 O3 92.5(4)
C5 N1 C8 C9 -141.2(3)
C5 N1 C8 C7 -26.4(4)
O2 C7 C8 O3 24.2(4)
C6 C7 C8 O3 -95.0(3)
C11 C7 C8 O3 137.7(3)
O2 C7 C8 N1 143.8(3)
C6 C7 C8 N1 24.6(4)
C11 C7 C8 N1 -102.7(3)
O2 C7 C8 C9 -95.7(3)
C6 C7 C8 C9 145.0(3)
C11 C7 C8 C9 17.8(4)
O3 C8 C9 C17 81.5(4)
N1 C8 C9 C17 -45.8(4)
C7 C8 C9 C17 -157.9(3)
O3 C8 C9 C16 -38.0(4)
N1 C8 C9 C16 -165.3(3)
C7 C8 C9 C16 82.6(4)
O3 C8 C9 C10 -155.3(3)
N1 C8 C9 C10 77.5(4)
C7 C8 C9 C10 -34.7(4)
C17 C9 C10 C15 33.9(5)
C8 C9 C10 C15 -87.6(4)
C16 C9 C10 C15 154.9(4)
C17 C9 C10 C11 159.1(3)
C8 C9 C10 C11 37.7(4)
C16 C9 C10 C11 -79.8(4)
C15 C10 C11 C12 -41.2(4)
C9 C10 C11 C12 -166.9(3)
C15 C10 C11 C7 98.6(4)
C9 C10 C11 C7 -27.1(4)
O2 C7 C11 C12 -103.0(4)
C6 C7 C11 C12 25.7(5)
C8 C7 C11 C12 139.7(3)
O2 C7 C11 C10 123.4(3)
C6 C7 C11 C10 -107.9(4)
C8 C7 C11 C10 6.1(4)
C18 N2 C12 C11 91.5(4)
C18 N2 C12 C13 -132.5(4)
C10 C11 C12 N2 173.1(3)
C7 C11 C12 N2 40.9(4)
C10 C11 C12 C13 41.5(4)
C7 C11 C12 C13 -90.6(4)
N2 C12 C13 C20 -60.8(4)
C11 C12 C13 C20 72.0(4)
N2 C12 C13 C14 178.8(3)
C11 C12 C13 C14 -48.4(4)
N2 C12 C13 C19 61.6(4)
C11 C12 C13 C19 -165.6(3)
C20 C13 C14 C15 -62.8(4)
C19 C13 C14 C15 173.7(4)
C12 C13 C14 C15 58.3(4)
C20 C13 C14 Cl1 61.0(4)
C19 C13 C14 Cl1 -62.5(4)
C12 C13 C14 Cl1 -178.0(2)
C11 C10 C15 C14 51.5(5)
C9 C10 C15 C14 170.9(3)
C13 C14 C15 C10 -63.2(5)
Cl1 C14 C15 C10 171.8(3)
C12 N2 C18 O1 -2.9(7)
C14 C13 C20 C21 -135.6(5)
C19 C13 C20 C21 -12.8(6)
C12 C13 C20 C21 107.6(5)
C26 O5 C25 O4 -0.8(10)
C26 O5 C25 C24 175.0(6)
C25 O5 C26 C27 -179.1(6)
